data_4317443
loop_
_publ_author_name
'Clare Kimblin'
'Xianhui Bu'
'Alison Butler'

_publ_section_title
;
 Modeling the Catalytic Site of Vanadium Bromoperoxidase: Synthesis and
 Structural Characterization of Intramolecularly H-bonded Vanadium(V)
 Oxoperoxo Complexes, [VO(O2)(NH2pyg2)]K and [VO(O2)(BrNH2pyg2)]K
;
_journal_name_full 'Inorganic Chemistry'
_journal_page_first 161
_journal_page_last 163
_journal_paper_doi 10.1021/ic010892j
_journal_volume 41
_journal_year 2002
_chemical_formula_sum 'C10 H15 K N3 O9 V'
_chemical_formula_weight 411.29
_chemical_name_systematic
;
  ?
;
_space_group_IT_number 15
_symmetry_cell_setting monoclinic
_symmetry_space_group_name_Hall '-C 2yc'
_symmetry_space_group_name_H-M 'C 1 2/c 1'
_atom_sites_solution_hydrogens geom
_atom_sites_solution_primary direct
_atom_sites_solution_secondary difmap
_audit_creation_method SHELXL
_cell_angle_alpha 90.00
_cell_angle_beta 106.611(5)
_cell_angle_gamma 90.00
_cell_formula_units_Z 8
_cell_length_a 25.840(8)
_cell_length_b 7.434(2)
_cell_length_c 16.713(5)
_cell_measurement_temperature 293(2)
_cell_volume 3076.5(16)
_computing_structure_refinement 'SHELXL-93 (Sheldrick, 1993)'
_computing_structure_solution 'SHELXS-86 (Sheldrick, 1990)'
_diffrn_ambient_temperature 293(2)
_diffrn_radiation_monochromator graphite
_diffrn_radiation_source 'fine-focus sealed tube'
_diffrn_radiation_type MoK\a
_diffrn_radiation_wavelength 0.71073
_diffrn_reflns_av_R_equivalents 0.0503
_diffrn_reflns_av_sigmaI/netI 0.0473
_diffrn_reflns_limit_h_max 34
_diffrn_reflns_limit_h_min -33
_diffrn_reflns_limit_k_max 9
_diffrn_reflns_limit_k_min -9
_diffrn_reflns_limit_l_max 16
_diffrn_reflns_limit_l_min -21
_diffrn_reflns_number 8955
_diffrn_reflns_theta_max 27.99
_diffrn_reflns_theta_min 1.64
_exptl_absorpt_coefficient_mu 0.969
_exptl_crystal_density_diffrn 1.776
_exptl_crystal_F_000 1680
_refine_diff_density_max 0.593
_refine_diff_density_min -0.270
_refine_diff_density_rms 0.072
_refine_ls_extinction_method none
_refine_ls_goodness_of_fit_all 0.921
_refine_ls_goodness_of_fit_obs 0.973
_refine_ls_matrix_type full
_refine_ls_number_parameters 233
_refine_ls_number_reflns 3446
_refine_ls_number_restraints 0
_refine_ls_restrained_S_all 0.924
_refine_ls_restrained_S_obs 0.973
_refine_ls_R_factor_all 0.0493
_refine_ls_R_factor_obs 0.0333
_refine_ls_shift/esd_max 0.044
_refine_ls_shift/esd_mean 0.002
_refine_ls_structure_factor_coef Fsqd
_refine_ls_weighting_details 'w=1/[\s^2^(Fo^2^)+(0.0600P)^2^+0.0000P] where P=(Fo^2^+2Fc^2^)/3'
_refine_ls_weighting_scheme calc
_refine_ls_wR_factor_all 0.0920
_refine_ls_wR_factor_obs 0.0844
_reflns_number_observed 2676
_reflns_number_total 3453
_reflns_observed_criterion >2sigma(I)
_cod_data_source_file ic010892j_1.cif
_cod_data_source_block datam
_cod_depositor_comments
;
The following automatic conversions were performed:

'_refine_ls_weighting_scheme' value 'calc
w=1/[\s^2^(Fo^2^)+(0.0600P)^2^+0.0000P] where P=(Fo^2^+2Fc^2^)/3' was
changed to 'calc'. New tag '_refine_ls_weighting_details' was
created. The value of the new tag was set to
'w=1/[\s^2^(Fo^2^)+(0.0600P)^2^+0.0000P] where P=(Fo^2^+2Fc^2^)/3'.

Automatic conversion script
Id: cif_fix_values 3143 2015-03-26 13:38:13Z robertas 
;
_cod_original_cell_volume 3076.6(16)
_cod_database_code 4317443

loop_
_symmetry_equiv_pos_as_xyz
'x, y, z'
'-x, y, -z+1/2'
'x+1/2, y+1/2, z'
'-x+1/2, y+1/2, -z+1/2'
'-x, -y, -z'
'x, -y, z-1/2'
'-x+1/2, -y+1/2, -z'
'x+1/2, -y+1/2, z-1/2'

loop_
_atom_site_aniso_label
_atom_site_aniso_U_11
_atom_site_aniso_U_22
_atom_site_aniso_U_33
_atom_site_aniso_U_23
_atom_site_aniso_U_13
_atom_site_aniso_U_12
V1 0.0251(2) 0.0140(2) 0.0381(2) -0.00050(14) 0.01534(15) 0.00054(13)
K1 0.0462(3) 0.0254(3) 0.0413(3) 0.0003(2) 0.0176(2) -0.0055(2)
O1 0.0487(10) 0.0352(9) 0.0321(9) 0.0007(7) 0.0133(7) -0.0076(7)
C1 0.0270(11) 0.0318(12) 0.0426(13) 0.0095(10) 0.0148(9) 0.0040(9)
N1 0.0567(14) 0.0454(14) 0.0475(14) 0.0133(11) 0.0166(11) -0.0162(11)
O2 0.0358(8) 0.0189(7) 0.0378(8) -0.0040(6) 0.0166(6) -0.0041(6)
N2 0.0229(8) 0.0228(9) 0.0368(10) 0.0051(7) 0.0108(7) 0.0012(7)
C2 0.0341(12) 0.0438(14) 0.0376(13) 0.0099(10) 0.0181(10) 0.0085(10)
N3 0.0208(8) 0.0160(8) 0.0319(9) -0.0002(6) 0.0121(7) -0.0005(6)
C3 0.0301(11) 0.0479(14) 0.0327(12) -0.0023(10) 0.0120(9) 0.0102(10)
O3 0.0316(8) 0.0248(8) 0.0617(11) -0.0050(7) 0.0281(8) -0.0037(6)
O4 0.0242(7) 0.0164(7) 0.0342(8) -0.0029(5) 0.0114(6) -0.0036(5)
C4 0.0293(11) 0.0338(13) 0.0401(13) -0.0058(10) 0.0132(9) 0.0028(9)
O5 0.0287(8) 0.0247(8) 0.0555(10) 0.0021(7) 0.0214(7) 0.0035(6)
C5 0.0214(10) 0.0234(11) 0.0377(12) 0.0008(9) 0.0114(8) 0.0022(8)
O6 0.0474(10) 0.0176(8) 0.0564(11) -0.0042(7) 0.0218(8) -0.0024(7)
C6 0.0203(9) 0.0222(10) 0.0389(12) -0.0016(8) 0.0088(8) -0.0042(8)
O7 0.0458(9) 0.0181(8) 0.0599(11) 0.0034(7) 0.0231(8) 0.0007(7)
C7 0.0286(10) 0.0183(10) 0.0348(11) 0.0017(8) 0.0139(9) -0.0010(8)
C8 0.0268(10) 0.0243(11) 0.0379(12) -0.0027(9) 0.0166(9) -0.0017(8)
C9 0.0235(10) 0.0160(9) 0.0372(11) -0.0016(8) 0.0126(8) 0.0006(7)
C10 0.0221(9) 0.0204(10) 0.0272(10) 0.0004(8) 0.0078(8) 0.0002(7)
O8 0.0670(13) 0.073(2) 0.0658(14) -0.0096(11) 0.0276(11) -0.0109(11)
O9 0.0524(11) 0.0321(10) 0.0494(12) -0.0045(9) 0.0066(9) 0.0067(8)

loop_
_atom_site_label
_atom_site_type_symbol
_atom_site_fract_x
_atom_site_fract_y
_atom_site_fract_z
_atom_site_U_iso_or_equiv
_atom_site_thermal_displace_type
_atom_site_occupancy
_atom_site_calc_flag
_atom_site_refinement_flags
_atom_site_disorder_group
V1 V 0.146785(13) 0.09438(4) 0.02830(2) 0.02445(11) Uani 1 d . .
K1 K 0.01592(2) -0.01932(7) -0.11584(3) 0.03654(14) Uani 1 d . .
O1 O 0.10579(7) 0.3939(2) -0.18615(10) 0.0383(4) Uani 1 d . .
C1 C 0.15739(9) 0.0688(3) 0.22653(14) 0.0328(5) Uani 1 d . .
N1 N 0.12523(10) -0.0771(3) 0.2097(2) 0.0495(6) Uani 1 d . .
H1A H 0.1257(12) -0.1456(43) 0.2547(19) 0.060(9) Uiso 1 d . .
H1B H 0.1166(12) -0.1191(41) 0.1575(21) 0.059(9) Uiso 1 d . .
O2 O 0.11392(6) 0.1743(2) -0.09267(9) 0.0295(3) Uani 1 d . .
N2 N 0.16638(6) 0.1633(2) 0.16225(11) 0.0271(4) Uani 1 d . .
C2 C 0.18012(9) 0.1233(3) 0.31022(15) 0.0368(5) Uani 1 d . .
H2 H 0.17530(9) 0.0533(3) 0.35365(15) 0.044 Uiso 1 calc R .
N3 N 0.14682(6) 0.3871(2) 0.03615(10) 0.0219(3) Uani 1 d . .
C3 C 0.20900(9) 0.2780(3) 0.32700(15) 0.0363(5) Uani 1 d . .
H3 H 0.22546(9) 0.3118(3) 0.38199(15) 0.044 Uiso 1 calc R .
O3 O 0.01622(6) 0.3526(2) 0.07836(11) 0.0363(4) Uani 1 d . .
O4 O 0.06705(5) 0.1495(2) 0.03764(9) 0.0243(3) Uani 1 d . .
C4 C 0.21391(9) 0.3869(3) 0.26097(14) 0.0337(5) Uani 1 d . .
H4 H 0.23131(9) 0.4977(3) 0.27123(14) 0.040 Uiso 1 calc R .
O5 O 0.20876(6) 0.1029(2) 0.02720(10) 0.0344(4) Uani 1 d . .
C5 C 0.19247(8) 0.3260(3) 0.18125(13) 0.0269(4) Uani 1 d . .
O6 O 0.12151(7) -0.1217(2) -0.02455(11) 0.0390(4) Uani 1 d . .
C6 C 0.19483(8) 0.4339(3) 0.10661(13) 0.0271(4) Uani 1 d . .
H6A H 0.19469(8) 0.5614(3) 0.11889(13) 0.032 Uiso 1 calc R .
H6B H 0.22769(8) 0.4064(3) 0.09199(13) 0.032 Uiso 1 calc R .
O7 O 0.14091(7) -0.1431(2) 0.06337(11) 0.0396(4) Uani 1 d . .
C7 C 0.15324(8) 0.4551(3) -0.04396(13) 0.0262(4) Uani 1 d . .
H7A H 0.19109(8) 0.4535(3) -0.04218(13) 0.031 Uiso 1 calc R .
H7B H 0.14038(8) 0.5781(3) -0.05300(13) 0.031 Uiso 1 calc R .
C8 C 0.12125(8) 0.3370(3) -0.11423(14) 0.0282(4) Uani 1 d . .
C9 C 0.09601(8) 0.4567(3) 0.05134(13) 0.0247(4) Uani 1 d . .
H9A H 0.07846(8) 0.5383(3) 0.00653(13) 0.030 Uiso 1 calc R .
H9B H 0.10533(8) 0.5246(3) 0.10305(13) 0.030 Uiso 1 calc R .
C10 C 0.05662(8) 0.3094(3) 0.05664(12) 0.0231(4) Uani 1 d . .
O8 O 0.05523(9) -0.2513(3) -0.22268(14) 0.0670(6) Uani 1 d . .
O9 O -0.01991(8) 0.3149(3) -0.16185(14) 0.0463(5) Uani 1 d . .
H9A H -0.0178(11) 0.4116(43) -0.1349(17) 0.043(8) Uiso 1 d . .
H9B H -0.0347(17) 0.3455(58) -0.2097(26) 0.107(16) Uiso 1 d . .

loop_
_atom_type_symbol
_atom_type_description
_atom_type_scat_dispersion_real
_atom_type_scat_dispersion_imag
_atom_type_scat_source
C C 0.0033 0.0016 'International Tables Vol C Tables 4.2.6.8 and 6.1.1.4'
H H 0.0000 0.0000 'International Tables Vol C Tables 4.2.6.8 and 6.1.1.4'
N N 0.0061 0.0033 'International Tables Vol C Tables 4.2.6.8 and 6.1.1.4'
O O 0.0106 0.0060 'International Tables Vol C Tables 4.2.6.8 and 6.1.1.4'
K K 0.2009 0.2494 'International Tables Vol C Tables 4.2.6.8 and 6.1.1.4'
V V 0.3005 0.5294 'International Tables Vol C Tables 4.2.6.8 and 6.1.1.4'

loop_
_geom_angle_atom_site_label_1
_geom_angle_atom_site_label_2
_geom_angle_atom_site_label_3
_geom_angle
_geom_angle_site_symmetry_1
_geom_angle_site_symmetry_3
_geom_angle_publ_flag
O5 V1 O6 104.16(7) . . ?
O5 V1 O7 102.13(7) . . ?
O6 V1 O7 44.61(8) . . ?
O5 V1 O2 96.36(7) . . ?
O6 V1 O2 77.95(7) . . ?
O7 V1 O2 122.25(7) . . ?
O5 V1 O4 166.30(7) . . ?
O6 V1 O4 89.16(6) . . ?
O7 V1 O4 89.54(6) . . ?
O2 V1 O4 83.14(6) . . ?
O5 V1 N3 88.73(7) . . ?
O6 V1 N3 152.25(7) . . ?
O7 V1 N3 156.53(7) . . ?
O2 V1 N3 76.25(6) . . ?
O4 V1 N3 77.83(5) . . ?
O5 V1 N2 93.54(7) . . ?
O6 V1 N2 129.00(7) . . ?
O7 V1 N2 85.27(7) . . ?
O2 V1 N2 147.62(6) . . ?
O4 V1 N2 80.15(6) . . ?
N3 V1 N2 73.23(6) . . ?
O5 V1 K1 137.75(6) . . ?
O6 V1 K1 49.64(5) . . ?
O7 V1 K1 81.14(6) . . ?
O2 V1 K1 50.91(4) . . ?
O4 V1 K1 50.59(4) . . ?
N3 V1 K1 104.81(4) . . ?
N2 V1 K1 128.59(4) . . ?
O9 K1 O3 143.05(6) . 5 ?
O9 K1 O4 83.24(6) . . ?
O3 K1 O4 106.73(5) 5 . ?
O9 K1 O6 127.21(6) . . ?
O3 K1 O6 86.67(5) 5 . ?
O4 K1 O6 59.98(4) . . ?
O9 K1 O2 77.95(6) . . ?
O3 K1 O2 137.98(5) 5 . ?
O4 K1 O2 58.90(4) . . ?
O6 K1 O2 51.47(5) . . ?
O9 K1 O8 122.16(7) . . ?
O3 K1 O8 77.48(6) 5 . ?
O4 K1 O8 132.54(6) . . ?
O6 K1 O8 73.44(6) . . ?
O2 K1 O8 85.93(6) . . ?
O9 K1 O4 101.20(6) . 5 ?
O3 K1 O4 45.73(4) 5 5 ?
O4 K1 O4 87.38(4) . 5 ?
O6 K1 O4 112.42(5) . 5 ?
O2 K1 O4 146.24(5) . 5 ?
O8 K1 O4 120.39(5) . 5 ?
O9 K1 C10 121.91(6) . 5 ?
O3 K1 C10 22.53(4) 5 5 ?
O4 K1 C10 100.51(5) . 5 ?
O6 K1 C10 102.27(5) . 5 ?
O2 K1 C10 151.50(5) . 5 ?
O8 K1 C10 97.49(6) . 5 ?
O4 K1 C10 23.59(4) 5 5 ?
O9 K1 O8 100.62(6) . 2_554 ?
O3 K1 O8 65.08(6) 5 2_554 ?
O4 K1 O8 170.57(5) . 2_554 ?
O6 K1 O8 121.98(5) . 2_554 ?
O2 K1 O8 130.19(5) . 2_554 ?
O8 K1 O8 52.27(8) . 2_554 ?
O4 K1 O8 83.44(5) 5 2_554 ?
C10 K1 O8 70.12(6) 5 2_554 ?
O9 K1 V1 98.82(5) . . ?
O3 K1 V1 110.04(4) 5 . ?
O4 K1 V1 36.06(3) . . ?
O6 K1 V1 30.12(3) . . ?
O2 K1 V1 33.95(3) . . ?
O8 K1 V1 97.12(5) . . ?
O4 K1 V1 115.72(4) 5 . ?
C10 K1 V1 117.86(4) 5 . ?
O8 K1 V1 149.27(4) 2_554 . ?
O9 K1 K1 93.35(5) . 5 ?
O3 K1 K1 72.46(4) 5 5 ?
O4 K1 K1 45.12(3) . 5 ?
O6 K1 K1 86.20(4) . 5 ?
O2 K1 K1 104.00(4) . 5 ?
O8 K1 K1 144.48(5) . 5 ?
O4 K1 K1 42.26(3) 5 5 ?
C10 K1 K1 58.18(4) 5 5 ?
O8 K1 K1 125.66(5) 2_554 5 ?
V1 K1 K1 76.33(2) . 5 ?
O9 K1 K1 75.83(5) . 2_554 ?
O3 K1 K1 104.88(4) 5 2_554 ?
O4 K1 K1 147.56(3) . 2_554 ?
O6 K1 K1 115.38(4) . 2_554 ?
O2 K1 K1 92.25(3) . 2_554 ?
O8 K1 K1 49.49(5) . 2_554 ?
O4 K1 K1 120.58(3) 5 2_554 ?
C10 K1 K1 111.53(4) 5 2_554 ?
O8 K1 K1 41.59(4) 2_554 2_554 ?
V1 K1 K1 123.44(2) . 2_554 ?
K1 K1 K1 158.29(3) 5 2_554 ?
N1 C1 N2 119.1(2) . . ?
N1 C1 C2 119.7(2) . . ?
N2 C1 C2 121.2(2) . . ?
C8 O2 V1 119.70(13) . . ?
C8 O2 K1 129.23(13) . . ?
V1 O2 K1 95.14(5) . . ?
C1 N2 C5 117.1(2) . . ?
C1 N2 V1 129.8(2) . . ?
C5 N2 V1 113.13(13) . . ?
C3 C2 C1 119.8(2) . . ?
C7 N3 C6 110.6(2) . . ?
C7 N3 C9 111.4(2) . . ?
C6 N3 C9 111.0(2) . . ?
C7 N3 V1 106.49(12) . . ?
C6 N3 V1 105.49(12) . . ?
C9 N3 V1 111.66(11) . . ?
C2 C3 C4 119.7(2) . . ?
C10 O3 K1 99.69(12) . 5 ?
C10 O4 V1 118.01(12) . . ?
C10 O4 K1 124.20(12) . . ?
V1 O4 K1 93.35(5) . . ?
C10 O4 K1 87.93(11) . 5 ?
V1 O4 K1 142.77(6) . 5 ?
K1 O4 K1 92.62(4) . 5 ?
C5 C4 C3 118.2(2) . . ?
C4 C5 N2 123.5(2) . . ?
C4 C5 C6 122.2(2) . . ?
N2 C5 C6 114.3(2) . . ?
O7 O6 V1 68.47(9) . . ?
O7 O6 K1 126.19(11) . . ?
V1 O6 K1 100.24(6) . . ?
N3 C6 C5 108.1(2) . . ?
O6 O7 V1 66.92(9) . . ?
N3 C7 C8 109.0(2) . . ?
O1 C8 O2 124.2(2) . . ?
O1 C8 C7 120.9(2) . . ?
O2 C8 C7 114.8(2) . . ?
N3 C9 C10 113.4(2) . . ?
O3 C10 O4 124.6(2) . . ?
O3 C10 C9 117.8(2) . . ?
O4 C10 C9 117.7(2) . . ?
O3 C10 K1 57.79(11) . 5 ?
O4 C10 K1 68.48(10) . 5 ?
C9 C10 K1 165.88(14) . 5 ?
K1 O8 K1 88.92(7) . 2_554 ?

loop_
_geom_bond_atom_site_label_1
_geom_bond_atom_site_label_2
_geom_bond_distance
_geom_bond_site_symmetry_2
_geom_bond_publ_flag
V1 O5 1.608(2) . ?
V1 O6 1.859(2) . ?
V1 O7 1.880(2) . ?
V1 O2 2.045(2) . ?
V1 O4 2.1499(15) . ?
V1 N3 2.180(2) . ?
V1 N2 2.210(2) . ?
V1 K1 3.6462(10) . ?
K1 O9 2.686(2) . ?
K1 O3 2.742(2) 5 ?
K1 O4 2.822(2) . ?
K1 O6 2.823(2) . ?
K1 O2 2.842(2) . ?
K1 O8 2.869(2) . ?
K1 O4 2.974(2) 5 ?
K1 C10 3.194(2) 5 ?
K1 O8 3.287(3) 2_554 ?
K1 K1 4.192(2) 5 ?
K1 K1 4.322(2) 2_554 ?
O1 C8 1.228(3) . ?
C1 N1 1.346(3) . ?
C1 N2 1.358(3) . ?
C1 C2 1.413(3) . ?
O2 C8 1.292(3) . ?
N2 C5 1.377(3) . ?
C2 C3 1.356(3) . ?
N3 C7 1.484(3) . ?
N3 C6 1.487(3) . ?
N3 C9 1.499(2) . ?
C3 C4 1.403(3) . ?
O3 C10 1.241(2) . ?
O3 K1 2.742(2) 5 ?
O4 C10 1.279(2) . ?
O4 K1 2.974(2) 5 ?
C4 C5 1.366(3) . ?
C5 C6 1.499(3) . ?
O6 O7 1.419(2) . ?
C7 C8 1.509(3) . ?
C9 C10 1.514(3) . ?
C10 K1 3.194(2) 5 ?
O8 K1 3.287(3) 2_554 ?
